data_4101645
loop_
_publ_author_name
'Shen, Zhongliang'
'Jordan, Richard F.'

_publ_section_title
;
 Self-assembled tetranuclear palladium catalysts that produce high
 molecular weight linear polyethylene.
;
_journal_issue 1
_journal_name_full 'Journal of the American Chemical Society'
_journal_page_first 52
_journal_page_last 53
_journal_paper_doi 10.1021/ja909473y
_journal_volume 132
_journal_year 2010
_chemical_formula_sum 'C42 H38 Cl4 O12 P2 Pd2 S4'
_chemical_formula_weight 1279.58
_chemical_name_systematic
; 
 ? 
;
_space_group_IT_number 14
_symmetry_space_group_name_Hall '-P 2ybc'
_symmetry_space_group_name_H-M 'P 1 21/c 1'
_atom_sites_solution_hydrogens geom
_atom_sites_solution_primary direct
_atom_sites_solution_secondary difmap
_audit_creation_method SHELXL-97
_cell_angle_alpha 90.00
_cell_angle_beta 110.23(2)
_cell_angle_gamma 90.00
_cell_formula_units_Z 2
_cell_length_a 9.764(5)
_cell_length_b 14.101(7)
_cell_length_c 18.639(7)
_cell_measurement_reflns_used 1024
_cell_measurement_temperature 100(2)
_cell_measurement_theta_max 25.07
_cell_measurement_theta_min 1.86
_cell_volume 2408(2)
_computing_structure_refinement 'SHELXL-97 (Sheldrick, 1997)'
_computing_structure_solution 'SHELXS-97 (Sheldrick, 1990)'
_diffrn_ambient_temperature 100(2)
_diffrn_measured_fraction_theta_full 0.998
_diffrn_measured_fraction_theta_max 0.998
_diffrn_radiation_monochromator graphite
_diffrn_radiation_source 'fine-focus sealed tube'
_diffrn_radiation_type MoK\a
_diffrn_radiation_wavelength 0.71073
_diffrn_reflns_av_R_equivalents 0.0936
_diffrn_reflns_av_sigmaI/netI 0.0762
_diffrn_reflns_limit_h_max 11
_diffrn_reflns_limit_h_min -11
_diffrn_reflns_limit_k_max 16
_diffrn_reflns_limit_k_min -16
_diffrn_reflns_limit_l_max 21
_diffrn_reflns_limit_l_min -22
_diffrn_reflns_number 21048
_diffrn_reflns_theta_full 25.07
_diffrn_reflns_theta_max 25.07
_diffrn_reflns_theta_min 1.86
_exptl_absorpt_coefficient_mu 1.269
_exptl_absorpt_correction_T_max 0.9510
_exptl_absorpt_correction_T_min 0.6869
_exptl_absorpt_correction_type multi-scan
_exptl_absorpt_process_details
;
absorption corrections were made based on correspondance of
equivalent intensities usingprogram SADABS (G. Sheldrick, Bruker 
Analytical X-ray Systems, Madison, WI)
;
_exptl_crystal_density_diffrn 1.765
_exptl_crystal_density_method 'not measured'
_exptl_crystal_F_000 1280
_exptl_crystal_size_max 0.32
_exptl_crystal_size_mid 0.12
_exptl_crystal_size_min 0.04
_refine_diff_density_max 0.991
_refine_diff_density_min -1.060
_refine_diff_density_rms 0.117
_refine_ls_extinction_method none
_refine_ls_goodness_of_fit_ref 0.997
_refine_ls_hydrogen_treatment constr
_refine_ls_matrix_type full
_refine_ls_number_parameters 317
_refine_ls_number_reflns 4266
_refine_ls_number_restraints 0
_refine_ls_restrained_S_all 0.997
_refine_ls_R_factor_all 0.0682
_refine_ls_R_factor_gt 0.0463
_refine_ls_shift/su_max 0.704
_refine_ls_shift/su_mean 0.002
_refine_ls_structure_factor_coef Fsqd
_refine_ls_weighting_details 'calc w=1/[\s^2^(Fo^2^)+(0.0416P)^2^+0.0000P] where P=(Fo^2^+2Fc^2^)/3'
_refine_ls_weighting_scheme calc
_refine_ls_wR_factor_gt 0.0903
_refine_ls_wR_factor_ref 0.0962
_reflns_number_gt 3252
_reflns_number_total 4266
_reflns_threshold_expression >2sigma(I)
_cod_data_source_file ja909473y_si_006.cif
_cod_data_source_block zhon03z
_cod_original_cell_volume 2408.0(19)
_cod_original_sg_symbol_H-M P21/c
_cod_database_code 4101645

loop_
_symmetry_equiv_pos_as_xyz
'x, y, z'
'-x, y+1/2, -z+1/2'
'-x, -y, -z'
'x, -y-1/2, z-1/2'

loop_
_atom_site_label
_atom_site_type_symbol
_atom_site_fract_x
_atom_site_fract_y
_atom_site_fract_z
_atom_site_U_iso_or_equiv
_atom_site_adp_type
_atom_site_occupancy
_atom_site_symmetry_multiplicity
_atom_site_calc_flag
_atom_site_refinement_flags
_atom_site_disorder_assembly
_atom_site_disorder_group
Pd1 Pd -0.06089(4) 0.35890(3) 0.95707(2) 0.01924(13) Uani 1 1 d . . .
S1 S 0.07524(14) 0.54310(9) 0.89943(8) 0.0209(3) Uani 1 1 d . . .
S2 S 0.29530(15) 0.68374(10) 1.19158(8) 0.0235(3) Uani 1 1 d . . .
P1 P 0.19838(14) 0.73774(9) 1.00813(8) 0.0178(3) Uani 1 1 d . . .
O1 O 0.0942(4) 0.4510(2) 0.9375(2) 0.0264(9) Uani 1 1 d . . .
O2 O 0.0139(4) 0.5404(3) 0.8190(2) 0.0274(9) Uani 1 1 d . . .
O3 O -0.0098(4) 0.6089(2) 0.9305(2) 0.0219(8) Uani 1 1 d . . .
O4 O 0.1317(4) 0.6815(2) 1.1519(2) 0.0224(8) Uani 1 1 d . . .
O5 O 0.3657(4) 0.6087(2) 1.1656(2) 0.0265(9) Uani 1 1 d . . .
O6 O 0.3280(4) 0.6919(3) 1.2715(2) 0.0302(9) Uani 1 1 d . . .
C1 C 0.3146(5) 0.8127(4) 1.0836(3) 0.0181(11) Uani 1 1 d . . .
C2 C 0.3489(5) 0.7908(4) 1.1603(3) 0.0203(12) Uani 1 1 d . . .
C3 C 0.4308(6) 0.8533(4) 1.2148(3) 0.0256(12) Uani 1 1 d . . .
H3 H 0.4546 0.8386 1.2674 0.026(11) Uiso 1 1 d R . .
C4 C 0.4793(6) 0.9380(4) 1.1936(3) 0.0277(13) Uani 1 1 d . . .
H4 H 0.5363 0.9806 1.2318 0.025(15) Uiso 1 1 d R . .
C5 C 0.4449(6) 0.9605(4) 1.1172(3) 0.0227(12) Uani 1 1 d . . .
C6 C 0.3609(5) 0.8975(4) 1.0631(3) 0.0219(12) Uani 1 1 d . . .
H6 H 0.3343 0.9131 1.0105 0.025(12) Uiso 1 1 d R . .
C7 C 0.4950(7) 1.0519(4) 1.0943(3) 0.0337(15) Uani 1 1 d . . .
H7A H 0.4452 1.0621 1.0394 0.042(18) Uiso 1 1 d R . .
H7B H 0.4721 1.1041 1.1229 0.032(16) Uiso 1 1 d R . .
H7C H 0.6007 1.0493 1.1055 0.032(14) Uiso 1 1 d R . .
C8 C 0.3078(5) 0.6688(3) 0.9667(3) 0.0183(11) Uani 1 1 d . . .
C9 C 0.2565(5) 0.5872(3) 0.9245(3) 0.0177(11) Uani 1 1 d . . .
C10 C 0.3444(6) 0.5356(4) 0.8948(3) 0.0225(12) Uani 1 1 d . . .
H10 H 0.3092 0.4786 0.8675 0.020(14) Uiso 1 1 d R . .
C11 C 0.4837(6) 0.5671(4) 0.9049(3) 0.0237(12) Uani 1 1 d . . .
H11 H 0.5451 0.5306 0.8856 0.000(11) Uiso 1 1 d R . .
C12 C 0.5347(5) 0.6505(4) 0.9426(3) 0.0242(12) Uani 1 1 d . . .
C13 C 0.4499(5) 0.6993(4) 0.9756(3) 0.0197(12) Uani 1 1 d . . .
H13 H 0.4878 0.7546 1.0048 0.015(13) Uiso 1 1 d R . .
C14 C 0.6807(6) 0.6893(4) 0.9466(4) 0.0328(15) Uani 1 1 d . . .
H14A H 0.7401 0.7019 1.0000 0.07(2) Uiso 1 1 d R . .
H14B H 0.7305 0.6429 0.9251 0.045(18) Uiso 1 1 d R . .
H14C H 0.6667 0.7484 0.9172 0.07(2) Uiso 1 1 d R . .
C15 C 0.0907(6) 0.8168(4) 0.9359(3) 0.0203(12) Uani 1 1 d . . .
C16 C -0.0136(5) 0.8715(4) 0.9519(3) 0.0257(13) Uani 1 1 d . . .
H16 H -0.0283 0.8651 0.9995 0.030(11) Uiso 1 1 d R . .
C17 C -0.0950(6) 0.9346(4) 0.8983(3) 0.0304(14) Uani 1 1 d . . .
H17 H -0.1668 0.9719 0.9089 0.036(17) Uiso 1 1 d R . .
C18 C -0.0743(6) 0.9447(4) 0.8297(3) 0.0303(14) Uani 1 1 d . . .
H18 H -0.1319 0.9883 0.7927 0.030(13) Uiso 1 1 d R . .
C19 C 0.0301(6) 0.8913(4) 0.8147(3) 0.0274(13) Uani 1 1 d . . .
H19 H 0.0463 0.8993 0.7677 0.027(15) Uiso 1 1 d R . .
C20 C 0.1106(6) 0.8273(4) 0.8664(3) 0.0241(13) Uani 1 1 d . . .
H20 H 0.1808 0.7895 0.8549 0.024(14) Uiso 1 1 d R . .
Cl1 Cl 0.70332(17) 0.77963(11) 0.67732(10) 0.0448(4) Uani 1 1 d . . .
Cl2 Cl 0.8077(2) 0.62534(12) 0.60773(11) 0.0524(5) Uani 1 1 d . . .
C21 C 0.8502(7) 0.7025(5) 0.6861(4) 0.0450(17) Uani 1 1 d . . .
H21A H 0.9380 0.7399 0.6896 0.09(3) Uiso 1 1 d R . .
H21B H 0.8725 0.6650 0.7338 0.038(17) Uiso 1 1 d R . .

loop_
_atom_site_aniso_label
_atom_site_aniso_U_11
_atom_site_aniso_U_22
_atom_site_aniso_U_33
_atom_site_aniso_U_23
_atom_site_aniso_U_13
_atom_site_aniso_U_12
Pd1 0.0183(2) 0.0202(2) 0.0222(2) -0.00109(19) 0.01076(17) -0.00152(18)
S1 0.0215(7) 0.0218(7) 0.0215(7) -0.0022(6) 0.0102(6) -0.0033(6)
S2 0.0248(7) 0.0269(7) 0.0206(7) 0.0021(6) 0.0102(6) 0.0017(6)
P1 0.0178(7) 0.0193(7) 0.0174(7) -0.0010(6) 0.0076(6) -0.0005(6)
O1 0.028(2) 0.020(2) 0.037(2) -0.0002(17) 0.0188(19) -0.0033(16)
O2 0.026(2) 0.037(2) 0.021(2) -0.0028(17) 0.0101(18) -0.0053(18)
O3 0.0177(19) 0.0216(19) 0.029(2) -0.0037(16) 0.0112(17) -0.0017(15)
O4 0.0223(19) 0.0266(19) 0.024(2) 0.0007(16) 0.0152(17) -0.0039(16)
O5 0.030(2) 0.021(2) 0.030(2) 0.0053(17) 0.0132(18) 0.0049(16)
O6 0.035(2) 0.036(2) 0.019(2) 0.0051(18) 0.0090(18) -0.0035(19)
C1 0.012(3) 0.024(3) 0.019(3) -0.001(2) 0.006(2) 0.003(2)
C2 0.020(3) 0.023(3) 0.021(3) -0.002(2) 0.011(2) 0.005(2)
C3 0.026(3) 0.032(3) 0.017(3) -0.003(3) 0.004(2) 0.003(3)
C4 0.025(3) 0.032(3) 0.026(3) -0.008(3) 0.008(3) -0.004(3)
C5 0.019(3) 0.024(3) 0.027(3) -0.005(2) 0.011(3) -0.001(2)
C6 0.020(3) 0.025(3) 0.024(3) 0.000(2) 0.012(2) 0.002(2)
C7 0.040(4) 0.027(3) 0.035(4) -0.008(3) 0.015(3) -0.013(3)
C8 0.019(3) 0.022(3) 0.017(3) 0.007(2) 0.011(2) 0.006(2)
C9 0.019(3) 0.016(3) 0.019(3) 0.002(2) 0.007(2) 0.000(2)
C10 0.027(3) 0.020(3) 0.022(3) -0.002(2) 0.012(3) -0.003(2)
C11 0.026(3) 0.025(3) 0.025(3) 0.006(2) 0.015(3) 0.009(2)
C12 0.019(3) 0.028(3) 0.025(3) 0.005(3) 0.007(2) 0.003(2)
C13 0.022(3) 0.022(3) 0.016(3) 0.001(2) 0.008(2) 0.003(2)
C14 0.027(3) 0.031(3) 0.047(4) -0.002(3) 0.022(3) 0.000(3)
C15 0.024(3) 0.016(3) 0.021(3) 0.000(2) 0.008(2) 0.000(2)
C16 0.020(3) 0.035(3) 0.026(3) 0.000(3) 0.012(2) 0.005(2)
C17 0.028(3) 0.031(3) 0.031(3) 0.002(3) 0.010(3) 0.008(3)
C18 0.030(3) 0.030(3) 0.024(3) 0.003(3) 0.000(3) 0.003(3)
C19 0.035(3) 0.028(3) 0.021(3) 0.003(2) 0.013(3) 0.008(3)
C20 0.024(3) 0.028(3) 0.021(3) -0.002(2) 0.009(3) 0.005(2)
Cl1 0.0316(8) 0.0419(9) 0.0583(11) 0.0001(8) 0.0123(8) -0.0029(7)
Cl2 0.0541(11) 0.0526(11) 0.0543(11) 0.0046(9) 0.0235(9) 0.0076(9)
C21 0.032(4) 0.059(4) 0.044(4) 0.011(4) 0.013(3) 0.006(3)

loop_
_atom_type_symbol
_atom_type_description
_atom_type_scat_dispersion_real
_atom_type_scat_dispersion_imag
_atom_type_scat_source
C C 0.0033 0.0016 'International Tables Vol C Tables 4.2.6.8 and 6.1.1.4'
H H 0.0000 0.0000 'International Tables Vol C Tables 4.2.6.8 and 6.1.1.4'
Cl Cl 0.1484 0.1585 'International Tables Vol C Tables 4.2.6.8 and 6.1.1.4'
O O 0.0106 0.0060 'International Tables Vol C Tables 4.2.6.8 and 6.1.1.4'
P P 0.1023 0.0942 'International Tables Vol C Tables 4.2.6.8 and 6.1.1.4'
Pd Pd -0.9988 1.0072 'International Tables Vol C Tables 4.2.6.8 and 6.1.1.4'
S S 0.1246 0.1234 'International Tables Vol C Tables 4.2.6.8 and 6.1.1.4'

loop_
_geom_angle_atom_site_label_1
_geom_angle_atom_site_label_2
_geom_angle_atom_site_label_3
_geom_angle
_geom_angle_site_symmetry_1
_geom_angle_site_symmetry_3
_geom_angle_publ_flag
O4 Pd1 O3 176.32(14) 3_567 3_567 ?
O4 Pd1 O1 90.92(14) 3_567 . ?
O3 Pd1 O1 91.88(14) 3_567 . ?
O4 Pd1 P1 95.35(11) 3_567 3_567 ?
O3 Pd1 P1 81.69(11) 3_567 3_567 ?
O1 Pd1 P1 172.51(11) . 3_567 ?
O2 S1 O1 115.3(2) . . ?
O2 S1 O3 110.0(2) . . ?
O1 S1 O3 111.1(2) . . ?
O2 S1 C9 107.9(2) . . ?
O1 S1 C9 103.6(2) . . ?
O3 S1 C9 108.6(2) . . ?
O6 S2 O5 117.1(2) . . ?
O6 S2 O4 109.4(2) . . ?
O5 S2 O4 111.6(2) . . ?
O6 S2 C2 107.0(2) . . ?
O5 S2 C2 106.8(2) . . ?
O4 S2 C2 103.9(2) . . ?
C15 P1 C8 107.2(2) . . ?
C15 P1 C1 105.6(2) . . ?
C8 P1 C1 110.0(2) . . ?
C15 P1 Pd1 110.81(18) . 3_567 ?
C8 P1 Pd1 108.02(17) . 3_567 ?
C1 P1 Pd1 114.98(18) . 3_567 ?
S1 O1 Pd1 130.5(2) . . ?
S1 O3 Pd1 120.5(2) . 3_567 ?
S2 O4 Pd1 116.2(2) . 3_567 ?
C6 C1 C2 119.6(5) . . ?
C6 C1 P1 118.0(4) . . ?
C2 C1 P1 122.3(4) . . ?
C3 C2 C1 119.4(5) . . ?
C3 C2 S2 118.0(4) . . ?
C1 C2 S2 122.6(4) . . ?
C2 C3 C4 120.6(5) . . ?
C5 C4 C3 120.3(5) . . ?
C6 C5 C4 118.5(5) . . ?
C6 C5 C7 121.1(5) . . ?
C4 C5 C7 120.4(5) . . ?
C1 C6 C5 121.7(5) . . ?
C9 C8 C13 118.0(5) . . ?
C9 C8 P1 122.6(4) . . ?
C13 C8 P1 119.4(4) . . ?
C10 C9 C8 120.8(5) . . ?
C10 C9 S1 114.3(4) . . ?
C8 C9 S1 124.8(4) . . ?
C9 C10 C11 119.8(5) . . ?
C12 C11 C10 120.8(5) . . ?
C11 C12 C13 119.3(5) . . ?
C11 C12 C14 120.5(5) . . ?
C13 C12 C14 120.2(5) . . ?
C12 C13 C8 121.1(5) . . ?
C20 C15 C16 119.5(5) . . ?
C20 C15 P1 122.5(4) . . ?
C16 C15 P1 117.9(4) . . ?
C17 C16 C15 119.1(5) . . ?
C16 C17 C18 120.9(5) . . ?
C17 C18 C19 119.5(5) . . ?
C20 C19 C18 120.7(5) . . ?
C19 C20 C15 120.2(5) . . ?
Cl2 C21 Cl1 110.8(4) . . ?

loop_
_geom_bond_atom_site_label_1
_geom_bond_atom_site_label_2
_geom_bond_distance
_geom_bond_site_symmetry_2
_geom_bond_publ_flag
Pd1 O4 1.990(4) 3_567 ?
Pd1 O3 2.019(4) 3_567 ?
Pd1 O1 2.121(4) . ?
Pd1 P1 2.1638(16) 3_567 ?
S1 O2 1.410(4) . ?
S1 O1 1.460(4) . ?
S1 O3 1.489(4) . ?
S1 C9 1.779(5) . ?
S2 O6 1.416(4) . ?
S2 O5 1.434(4) . ?
S2 O4 1.511(4) . ?
S2 C2 1.762(5) . ?
P1 C15 1.784(5) . ?
P1 C8 1.804(5) . ?
P1 C1 1.811(5) . ?
P1 Pd1 2.1638(16) 3_567 ?
O3 Pd1 2.019(4) 3_567 ?
O4 Pd1 1.990(4) 3_567 ?
C1 C6 1.378(7) . ?
C1 C2 1.387(7) . ?
C2 C3 1.373(7) . ?
C3 C4 1.391(8) . ?
C4 C5 1.381(8) . ?
C5 C6 1.380(7) . ?
C5 C7 1.493(7) . ?
C8 C9 1.387(7) . ?
C8 C13 1.407(7) . ?
C9 C10 1.379(7) . ?
C10 C11 1.381(7) . ?
C11 C12 1.372(7) . ?
C12 C13 1.375(7) . ?
C12 C14 1.505(7) . ?
C15 C20 1.382(7) . ?
C15 C16 1.391(7) . ?
C16 C17 1.368(7) . ?
C17 C18 1.370(8) . ?
C18 C19 1.371(8) . ?
C19 C20 1.355(7) . ?
Cl1 C21 1.762(6) . ?
Cl2 C21 1.753(7) . ?

loop_
_geom_torsion_atom_site_label_1
_geom_torsion_atom_site_label_2
_geom_torsion_atom_site_label_3
_geom_torsion_atom_site_label_4
_geom_torsion
_geom_torsion_site_symmetry_1
_geom_torsion_site_symmetry_2
_geom_torsion_site_symmetry_3
_geom_torsion_site_symmetry_4
_geom_torsion_publ_flag
O2 S1 O1 Pd1 -75.0(3) . . . . ?
O3 S1 O1 Pd1 51.0(3) . . . . ?
C9 S1 O1 Pd1 167.3(3) . . . . ?
O4 Pd1 O1 S1 75.3(3) 3_567 . . . ?
O3 Pd1 O1 S1 -107.1(3) 3_567 . . . ?
O2 S1 O3 Pd1 -173.1(2) . . . 3_567 ?
O1 S1 O3 Pd1 58.0(3) . . . 3_567 ?
C9 S1 O3 Pd1 -55.3(3) . . . 3_567 ?
O6 S2 O4 Pd1 -166.6(2) . . . 3_567 ?
O5 S2 O4 Pd1 -35.4(3) . . . 3_567 ?
C2 S2 O4 Pd1 79.4(3) . . . 3_567 ?
C15 P1 C1 C6 -33.0(5) . . . . ?
C8 P1 C1 C6 82.4(4) . . . . ?
Pd1 P1 C1 C6 -155.5(3) 3_567 . . . ?
C15 P1 C1 C2 142.2(4) . . . . ?
C8 P1 C1 C2 -102.5(5) . . . . ?
Pd1 P1 C1 C2 19.7(5) 3_567 . . . ?
C6 C1 C2 C3 -1.2(8) . . . . ?
P1 C1 C2 C3 -176.3(4) . . . . ?
C6 C1 C2 S2 -179.5(4) . . . . ?
P1 C1 C2 S2 5.4(7) . . . . ?
O6 S2 C2 C3 10.7(5) . . . . ?
O5 S2 C2 C3 -115.4(4) . . . . ?
O4 S2 C2 C3 126.4(4) . . . . ?
O6 S2 C2 C1 -170.9(4) . . . . ?
O5 S2 C2 C1 62.9(5) . . . . ?
O4 S2 C2 C1 -55.2(5) . . . . ?
C1 C2 C3 C4 0.0(8) . . . . ?
S2 C2 C3 C4 178.4(4) . . . . ?
C2 C3 C4 C5 0.3(8) . . . . ?
C3 C4 C5 C6 0.5(8) . . . . ?
C3 C4 C5 C7 179.2(5) . . . . ?
C2 C1 C6 C5 2.1(8) . . . . ?
P1 C1 C6 C5 177.4(4) . . . . ?
C4 C5 C6 C1 -1.7(8) . . . . ?
C7 C5 C6 C1 179.6(5) . . . . ?
C15 P1 C8 C9 -84.8(4) . . . . ?
C1 P1 C8 C9 160.9(4) . . . . ?
Pd1 P1 C8 C9 34.6(4) 3_567 . . . ?
C15 P1 C8 C13 93.6(4) . . . . ?
C1 P1 C8 C13 -20.8(5) . . . . ?
Pd1 P1 C8 C13 -147.0(3) 3_567 . . . ?
C13 C8 C9 C10 2.7(7) . . . . ?
P1 C8 C9 C10 -178.9(4) . . . . ?
C13 C8 C9 S1 -174.0(4) . . . . ?
P1 C8 C9 S1 4.4(6) . . . . ?
O2 S1 C9 C10 -57.0(4) . . . . ?
O1 S1 C9 C10 65.7(4) . . . . ?
O3 S1 C9 C10 -176.1(4) . . . . ?
O2 S1 C9 C8 119.9(4) . . . . ?
O1 S1 C9 C8 -117.4(4) . . . . ?
O3 S1 C9 C8 0.7(5) . . . . ?
C8 C9 C10 C11 -2.3(8) . . . . ?
S1 C9 C10 C11 174.7(4) . . . . ?
C9 C10 C11 C12 -1.6(8) . . . . ?
C10 C11 C12 C13 5.0(8) . . . . ?
C10 C11 C12 C14 -173.9(5) . . . . ?
C11 C12 C13 C8 -4.6(8) . . . . ?
C14 C12 C13 C8 174.3(5) . . . . ?
C9 C8 C13 C12 0.8(7) . . . . ?
P1 C8 C13 C12 -177.6(4) . . . . ?
C8 P1 C15 C20 -8.1(5) . . . . ?
C1 P1 C15 C20 109.2(5) . . . . ?
Pd1 P1 C15 C20 -125.7(4) 3_567 . . . ?
C8 P1 C15 C16 173.9(4) . . . . ?
C1 P1 C15 C16 -68.8(5) . . . . ?
Pd1 P1 C15 C16 56.3(4) 3_567 . . . ?
C20 C15 C16 C17 0.2(8) . . . . ?
P1 C15 C16 C17 178.3(4) . . . . ?
C15 C16 C17 C18 -0.4(8) . . . . ?
C16 C17 C18 C19 -0.4(9) . . . . ?
C17 C18 C19 C20 1.4(9) . . . . ?
C18 C19 C20 C15 -1.6(8) . . . . ?
C16 C15 C20 C19 0.8(8) . . . . ?
P1 C15 C20 C19 -177.2(4) . . . . ?
